data_7159670
loop_
_publ_author_name
'Zhu, Ling-Yun'
'Sun, Jing'
'Liu, Dan'
'Yan, Chao-Guo'

_publ_section_title
;
 Construction of diverse spirooxindoles <i>via</i> a domino reaction of
 arylamines, but-2-ynedioates and 3-hydroxy-3-(indol-3-yl)indolin-2-ones.
;
_journal_issue 47
_journal_name_full 'Organic &amp; biomolecular chemistry'
_journal_page_first 9392
_journal_page_last 9397
_journal_paper_doi 10.1039/d3ob01560b
_journal_volume 21
_journal_year 2023
_chemical_formula_moiety 'C36 H29 N3 O5'
_chemical_formula_sum 'C36 H29 N3 O5'
_chemical_formula_weight 583.62
_space_group_crystal_system monoclinic
_space_group_IT_number 14
_space_group_name_Hall '-P 2yn'
_space_group_name_H-M_alt 'P 1 21/n 1'
_atom_sites_solution_hydrogens geom
_audit_creation_method SHELXL-2014/7
_audit_update_record
;
2023-09-23 deposited with the CCDC.	2023-11-10 downloaded from the CCDC.
;
_cell_angle_alpha 90
_cell_angle_beta 106.702(3)
_cell_angle_gamma 90
_cell_formula_units_Z 4
_cell_length_a 13.0387(13)
_cell_length_b 18.890(2)
_cell_length_c 14.4657(15)
_cell_measurement_reflns_used 5993
_cell_measurement_temperature 296(2)
_cell_measurement_theta_max 23.77
_cell_measurement_theta_min 2.61
_cell_volume 3412.6(6)
_computing_structure_refinement 'SHELXL-2014/7 (Sheldrick, 2014)'
_diffrn_ambient_temperature 296(2)
_diffrn_measured_fraction_theta_full 0.998
_diffrn_measured_fraction_theta_max 0.998
_diffrn_measurement_device_type 'Bruker APEX-II CCD'
_diffrn_measurement_method '\f and \w scans'
_diffrn_radiation_type MoK\a
_diffrn_radiation_wavelength 0.71073
_diffrn_reflns_av_R_equivalents 0.0700
_diffrn_reflns_av_unetI/netI 0.0779
_diffrn_reflns_Laue_measured_fraction_full 0.998
_diffrn_reflns_Laue_measured_fraction_max 0.998
_diffrn_reflns_limit_h_max 16
_diffrn_reflns_limit_h_min -16
_diffrn_reflns_limit_k_max 19
_diffrn_reflns_limit_k_min -23
_diffrn_reflns_limit_l_max 15
_diffrn_reflns_limit_l_min -17
_diffrn_reflns_number 31950
_diffrn_reflns_point_group_measured_fraction_full 0.998
_diffrn_reflns_point_group_measured_fraction_max 0.998
_diffrn_reflns_theta_full 25.242
_diffrn_reflns_theta_max 26.000
_diffrn_reflns_theta_min 2.146
_exptl_absorpt_coefficient_mu 0.077
_exptl_absorpt_correction_T_max 0.7456
_exptl_absorpt_correction_T_min 0.6846
_exptl_absorpt_correction_type multi-scan
_exptl_absorpt_process_details sadabs
_exptl_crystal_colour yellow
_exptl_crystal_density_diffrn 1.136
_exptl_crystal_description block
_exptl_crystal_F_000 1224
_exptl_crystal_size_max 0.240
_exptl_crystal_size_mid 0.220
_exptl_crystal_size_min 0.180
_refine_diff_density_max 0.224
_refine_diff_density_min -0.209
_refine_diff_density_rms 0.053
_refine_ls_extinction_method none
_refine_ls_goodness_of_fit_ref 1.021
_refine_ls_hydrogen_treatment constr
_refine_ls_matrix_type full
_refine_ls_number_parameters 400
_refine_ls_number_reflns 6686
_refine_ls_number_restraints 0
_refine_ls_restrained_S_all 1.021
_refine_ls_R_factor_all 0.1448
_refine_ls_R_factor_gt 0.0673
_refine_ls_shift/su_max 0.000
_refine_ls_shift/su_mean 0.000
_refine_ls_structure_factor_coef Fsqd
_refine_ls_weighting_details 'w=1/[\s^2^(Fo^2^)+(0.0935P)^2^+1.4268P] where P=(Fo^2^+2Fc^2^)/3'
_refine_ls_weighting_scheme calc
_refine_ls_wR_factor_gt 0.1659
_refine_ls_wR_factor_ref 0.2039
_reflns_Friedel_coverage 0.000
_reflns_number_gt 3487
_reflns_number_total 6686
_reflns_threshold_expression 'I > 2\s(I)'
_cod_data_source_file d3ob01560b2.cif
_cod_data_source_block 4a
_cod_depositor_comments 'Adding full bibliography for 7159670--7159676.cif.'
_cod_original_sg_symbol_H-M 'P 21/n'
_cod_database_code 7159670
_shelx_shelxl_version_number 2014/7
_shelx_space_group_comment
;
The symmetry employed for this shelxl refinement is uniquely defined
by the following loop, which should always be used as a source of
symmetry information in preference to the above space-group names.
They are only intended as comments.
;
_shelx_estimated_absorpt_t_min 0.982
_shelx_estimated_absorpt_t_max 0.986

loop_
_space_group_symop_operation_xyz
'x, y, z'
'-x+1/2, y+1/2, -z+1/2'
'-x, -y, -z'
'x-1/2, -y-1/2, z-1/2'

loop_
_atom_site_label
_atom_site_type_symbol
_atom_site_fract_x
_atom_site_fract_y
_atom_site_fract_z
_atom_site_U_iso_or_equiv
_atom_site_adp_type
_atom_site_occupancy
_atom_site_site_symmetry_order
_atom_site_calc_flag
_atom_site_refinement_flags_posn
_atom_site_refinement_flags_adp
_atom_site_refinement_flags_occupancy
_atom_site_disorder_assembly
_atom_site_disorder_group
C1 C 0.4294(3) 0.8856(2) 0.6225(2) 0.0604(10) Uani 1 1 d . . . . .
H1 H 0.4928 0.9007 0.6662 0.072 Uiso 1 1 calc R U . . .
C2 C 0.4272(3) 0.8686(2) 0.5290(3) 0.0725(12) Uani 1 1 d . . . . .
H2 H 0.4900 0.8720 0.5110 0.087 Uiso 1 1 calc R U . . .
C3 C 0.3352(3) 0.8468(2) 0.4620(2) 0.0638(10) Uani 1 1 d . . . . .
C4 C 0.3362(4) 0.8268(3) 0.3610(3) 0.1024(16) Uani 1 1 d . . . . .
H4A H 0.3218 0.7771 0.3510 0.154 Uiso 1 1 calc R U . . .
H4B H 0.4053 0.8373 0.3530 0.154 Uiso 1 1 calc R U . . .
H4C H 0.2823 0.8533 0.3148 0.154 Uiso 1 1 calc R U . . .
C5 C 0.2434(3) 0.84280(18) 0.4917(2) 0.0542(9) Uani 1 1 d . . . . .
H5 H 0.1796 0.8286 0.4478 0.065 Uiso 1 1 calc R U . . .
C6 C 0.2443(3) 0.85918(17) 0.5843(2) 0.0472(8) Uani 1 1 d . . . . .
H6 H 0.1815 0.8560 0.6024 0.057 Uiso 1 1 calc R U . . .
C7 C 0.3379(2) 0.88029(16) 0.6504(2) 0.0409(7) Uani 1 1 d . . . . .
C8 C 0.3856(2) 0.84615(16) 0.8194(2) 0.0373(7) Uani 1 1 d . . . . .
C9 C 0.3979(3) 0.77374(18) 0.7801(2) 0.0449(8) Uani 1 1 d . . . . .
C10 C 0.5111(3) 0.6990(2) 0.7239(3) 0.0878(14) Uani 1 1 d . . . . .
H10A H 0.5037 0.6601 0.7642 0.132 Uiso 1 1 calc R U . . .
H10B H 0.5817 0.6985 0.7158 0.132 Uiso 1 1 calc R U . . .
H10C H 0.4589 0.6947 0.6620 0.132 Uiso 1 1 calc R U . . .
C11 C 0.4082(2) 0.85777(15) 0.9171(2) 0.0374(7) Uani 1 1 d . . . . .
C12 C 0.4554(2) 0.80102(19) 0.9840(2) 0.0445(8) Uani 1 1 d . . . . .
C13 C 0.5283(3) 0.7712(2) 1.1492(2) 0.0730(11) Uani 1 1 d . . . . .
H13A H 0.4950 0.7258 1.1337 0.109 Uiso 1 1 calc R U . . .
H13B H 0.5227 0.7864 1.2109 0.109 Uiso 1 1 calc R U . . .
H13C H 0.6025 0.7679 1.1515 0.109 Uiso 1 1 calc R U . . .
C14 C 0.3584(2) 1.02323(16) 1.0270(2) 0.0369(7) Uani 1 1 d . . . . .
C15 C 0.3580(2) 1.07157(18) 1.0984(2) 0.0445(8) Uani 1 1 d . . . . .
H15 H 0.3880 1.0608 1.1633 0.053 Uiso 1 1 calc R U . . .
C16 C 0.3115(3) 1.13621(18) 1.0697(2) 0.0510(9) Uani 1 1 d . . . . .
H16 H 0.3104 1.1700 1.1162 0.061 Uiso 1 1 calc R U . . .
C17 C 0.2664(3) 1.15229(18) 0.9731(2) 0.0528(9) Uani 1 1 d . . . . .
H17 H 0.2356 1.1966 0.9564 0.063 Uiso 1 1 calc R U . . .
C18 C 0.2659(3) 1.10469(17) 0.9015(2) 0.0481(8) Uani 1 1 d . . . . .
H18 H 0.2348 1.1162 0.8370 0.058 Uiso 1 1 calc R U . . .
C19 C 0.3133(2) 1.03808(16) 0.92785(19) 0.0371(7) Uani 1 1 d . . . . .
C20 C 0.3308(2) 0.97656(15) 0.87700(19) 0.0352(7) Uani 1 1 d . . . . .
C21 C 0.3821(2) 0.92770(16) 0.94348(19) 0.0355(7) Uani 1 1 d . . . . .
C22 C 0.3098(3) 1.0517(2) 0.4706(3) 0.0694(11) Uani 1 1 d . . . . .
H22 H 0.3355 1.0142 0.5124 0.083 Uiso 1 1 calc R U . . .
C23 C 0.2975(3) 1.0438(3) 0.3727(3) 0.0837(13) Uani 1 1 d . . . . .
H23 H 0.3150 1.0009 0.3494 0.100 Uiso 1 1 calc R U . . .
C24 C 0.2604(4) 1.0973(4) 0.3111(3) 0.0940(16) Uani 1 1 d . . . . .
H24 H 0.2533 1.0916 0.2457 0.113 Uiso 1 1 calc R U . . .
C25 C 0.2335(4) 1.1596(3) 0.3443(3) 0.0987(16) Uani 1 1 d . . . . .
H25 H 0.2071 1.1965 0.3014 0.118 Uiso 1 1 calc R U . . .
C26 C 0.2453(3) 1.1686(3) 0.4425(3) 0.0838(13) Uani 1 1 d . . . . .
H26 H 0.2266 1.2114 0.4649 0.101 Uiso 1 1 calc R U . . .
C27 C 0.2845(3) 1.1145(2) 0.5062(2) 0.0549(9) Uani 1 1 d . . . . .
C28 C 0.3031(3) 1.12624(18) 0.6136(2) 0.0602(10) Uani 1 1 d . . . . .
H28A H 0.3766 1.1413 0.6419 0.072 Uiso 1 1 calc R U . . .
H28B H 0.2569 1.1642 0.6226 0.072 Uiso 1 1 calc R U . . .
C29 C 0.1804(2) 1.03797(17) 0.6581(2) 0.0434(8) Uani 1 1 d . . . . .
C30 C 0.0826(3) 1.0647(2) 0.6048(2) 0.0606(10) Uani 1 1 d . . . . .
H30 H 0.0778 1.1047 0.5662 0.073 Uiso 1 1 calc R U . . .
C31 C -0.0070(3) 1.0293(3) 0.6116(3) 0.0767(12) Uani 1 1 d . . . . .
H31 H -0.0740 1.0455 0.5758 0.092 Uiso 1 1 calc R U . . .
C32 C -0.0012(3) 0.9708(2) 0.6692(3) 0.0741(12) Uani 1 1 d . . . . .
H32 H -0.0637 0.9482 0.6717 0.089 Uiso 1 1 calc R U . . .
C33 C 0.0977(3) 0.9452(2) 0.7238(2) 0.0574(9) Uani 1 1 d . . . . .
H33 H 0.1024 0.9061 0.7639 0.069 Uiso 1 1 calc R U . . .
C34 C 0.1885(2) 0.97947(16) 0.7170(2) 0.0391(7) Uani 1 1 d . . . . .
C35 C 0.3051(2) 0.96604(15) 0.77066(19) 0.0378(7) Uani 1 1 d . . . . .
C36 C 0.3606(3) 1.02552(16) 0.7265(2) 0.0420(8) Uani 1 1 d . . . . .
N1 N 0.34291(19) 0.89537(13) 0.75047(16) 0.0404(6) Uani 1 1 d . . . . .
N2 N 0.39902(19) 0.95573(13) 1.03451(16) 0.0395(6) Uani 1 1 d . . . . .
H2A H 0.4301 0.9343 1.0877 0.047 Uiso 1 1 calc R U . . .
N3 N 0.2833(2) 1.06415(14) 0.66437(17) 0.0452(7) Uani 1 1 d . . . . .
O1 O 0.32534(19) 0.73262(12) 0.75668(16) 0.0590(6) Uani 1 1 d . . . . .
O2 O 0.49475(18) 0.76503(12) 0.76875(15) 0.0585(6) Uani 1 1 d . . . . .
O3 O 0.4747(2) 0.74202(13) 0.96269(16) 0.0663(7) Uani 1 1 d . . . . .
O4 O 0.47563(18) 0.82176(12) 1.07645(14) 0.0568(6) Uani 1 1 d . . . . .
O5 O 0.45633(18) 1.03634(12) 0.74667(15) 0.0559(6) Uani 1 1 d . . . . .

loop_
_atom_site_aniso_label
_atom_site_aniso_U_11
_atom_site_aniso_U_22
_atom_site_aniso_U_33
_atom_site_aniso_U_23
_atom_site_aniso_U_13
_atom_site_aniso_U_12
C1 0.048(2) 0.081(3) 0.051(2) -0.0167(19) 0.0116(16) -0.0073(19)
C2 0.068(3) 0.100(3) 0.057(2) -0.024(2) 0.031(2) -0.011(2)
C3 0.083(3) 0.068(3) 0.0401(19) -0.0127(18) 0.0170(19) 0.001(2)
C4 0.135(4) 0.124(4) 0.053(2) -0.032(3) 0.036(3) -0.012(3)
C5 0.061(2) 0.055(2) 0.0395(19) -0.0087(16) 0.0022(16) -0.0002(18)
C6 0.050(2) 0.047(2) 0.0420(18) -0.0030(15) 0.0087(15) -0.0031(16)
C7 0.0507(19) 0.0385(18) 0.0326(16) -0.0034(13) 0.0104(14) 0.0001(15)
C8 0.0339(16) 0.0367(18) 0.0384(17) -0.0042(14) 0.0056(13) -0.0006(14)
C9 0.050(2) 0.043(2) 0.0354(17) -0.0013(15) 0.0025(14) 0.0050(18)
C10 0.090(3) 0.083(3) 0.087(3) -0.031(2) 0.021(2) 0.033(3)
C11 0.0367(16) 0.0368(18) 0.0354(16) -0.0005(14) 0.0054(13) 0.0010(14)
C12 0.0463(19) 0.045(2) 0.0386(18) -0.0004(16) 0.0071(14) -0.0002(16)
C13 0.091(3) 0.068(3) 0.048(2) 0.0161(19) 0.0005(19) 0.017(2)
C14 0.0354(16) 0.0388(19) 0.0363(16) -0.0017(14) 0.0099(13) 0.0005(14)
C15 0.0448(18) 0.053(2) 0.0337(16) -0.0053(15) 0.0085(13) 0.0017(16)
C16 0.053(2) 0.053(2) 0.047(2) -0.0143(17) 0.0130(16) 0.0030(18)
C17 0.062(2) 0.042(2) 0.052(2) -0.0030(17) 0.0118(17) 0.0086(17)
C18 0.058(2) 0.046(2) 0.0366(17) 0.0029(15) 0.0082(15) 0.0040(17)
C19 0.0352(16) 0.0386(19) 0.0351(16) 0.0000(14) 0.0067(13) -0.0027(14)
C20 0.0396(16) 0.0356(18) 0.0292(15) 0.0007(13) 0.0078(12) -0.0002(14)
C21 0.0332(16) 0.0411(18) 0.0300(15) 0.0004(14) 0.0058(12) -0.0007(14)
C22 0.076(3) 0.081(3) 0.051(2) 0.000(2) 0.0173(19) -0.004(2)
C23 0.084(3) 0.109(4) 0.064(3) -0.010(3) 0.029(2) -0.009(3)
C24 0.075(3) 0.163(6) 0.050(3) 0.010(3) 0.029(2) -0.011(3)
C25 0.107(4) 0.129(5) 0.064(3) 0.045(3) 0.031(3) 0.016(3)
C26 0.098(3) 0.093(3) 0.065(3) 0.033(2) 0.031(2) 0.016(3)
C27 0.054(2) 0.064(3) 0.047(2) 0.0116(19) 0.0153(16) -0.0049(19)
C28 0.082(3) 0.048(2) 0.049(2) 0.0081(17) 0.0159(18) -0.0059(19)
C29 0.046(2) 0.048(2) 0.0306(16) -0.0038(15) 0.0032(14) 0.0033(16)
C30 0.058(2) 0.064(2) 0.049(2) 0.0014(18) -0.0033(17) 0.012(2)
C31 0.048(2) 0.100(4) 0.066(3) -0.012(2) -0.0085(19) 0.015(2)
C32 0.038(2) 0.091(3) 0.090(3) -0.018(3) 0.013(2) -0.009(2)
C33 0.048(2) 0.062(2) 0.062(2) -0.0025(18) 0.0166(17) -0.0057(19)
C34 0.0389(17) 0.0439(19) 0.0346(16) -0.0082(14) 0.0106(13) -0.0026(15)
C35 0.0409(17) 0.0380(18) 0.0340(16) -0.0010(13) 0.0100(13) -0.0014(14)
C36 0.046(2) 0.046(2) 0.0325(16) -0.0049(14) 0.0083(14) -0.0042(16)
N1 0.0482(15) 0.0410(16) 0.0303(13) -0.0013(11) 0.0086(11) 0.0062(12)
N2 0.0465(15) 0.0406(16) 0.0284(13) 0.0003(11) 0.0061(11) 0.0037(12)
N3 0.0506(16) 0.0474(17) 0.0345(14) 0.0058(12) 0.0074(12) -0.0013(14)
O1 0.0629(15) 0.0462(14) 0.0624(15) -0.0117(12) 0.0093(12) -0.0101(13)
O2 0.0506(14) 0.0615(16) 0.0601(14) -0.0174(12) 0.0109(11) 0.0098(12)
O3 0.095(2) 0.0410(15) 0.0543(15) -0.0016(12) 0.0084(13) 0.0127(14)
O4 0.0742(16) 0.0500(14) 0.0382(13) 0.0053(11) 0.0034(11) 0.0160(12)
O5 0.0446(14) 0.0689(17) 0.0509(14) 0.0035(11) 0.0084(10) -0.0105(12)

loop_
_atom_type_symbol
_atom_type_description
_atom_type_scat_dispersion_real
_atom_type_scat_dispersion_imag
_atom_type_scat_source
C C 0.0033 0.0016 'International Tables Vol C Tables 4.2.6.8 and 6.1.1.4'
H H 0.0000 0.0000 'International Tables Vol C Tables 4.2.6.8 and 6.1.1.4'
N N 0.0061 0.0033 'International Tables Vol C Tables 4.2.6.8 and 6.1.1.4'
O O 0.0106 0.0060 'International Tables Vol C Tables 4.2.6.8 and 6.1.1.4'

loop_
_geom_angle_atom_site_label_1
_geom_angle_atom_site_label_2
_geom_angle_atom_site_label_3
_geom_angle
_geom_angle_site_symmetry_1
_geom_angle_site_symmetry_3
_geom_angle_publ_flag
C7 C1 C2 119.8(3) . . ?
C7 C1 H1 120.1 . . ?
C2 C1 H1 120.1 . . ?
C3 C2 C1 122.0(3) . . ?
C3 C2 H2 119.0 . . ?
C1 C2 H2 119.0 . . ?
C2 C3 C5 117.1(3) . . ?
C2 C3 C4 120.6(4) . . ?
C5 C3 C4 122.3(4) . . ?
C3 C4 H4A 109.5 . . ?
C3 C4 H4B 109.5 . . ?
H4A C4 H4B 109.5 . . ?
C3 C4 H4C 109.5 . . ?
H4A C4 H4C 109.5 . . ?
H4B C4 H4C 109.5 . . ?
C6 C5 C3 121.7(3) . . ?
C6 C5 H5 119.2 . . ?
C3 C5 H5 119.2 . . ?
C5 C6 C7 120.1(3) . . ?
C5 C6 H6 119.9 . . ?
C7 C6 H6 119.9 . . ?
C1 C7 C6 119.3(3) . . ?
C1 C7 N1 119.0(3) . . ?
C6 C7 N1 121.7(3) . . ?
N1 C8 C11 124.5(3) . . ?
N1 C8 C9 114.1(2) . . ?
C11 C8 C9 121.2(3) . . ?
O1 C9 O2 125.9(3) . . ?
O1 C9 C8 122.3(3) . . ?
O2 C9 C8 111.5(3) . . ?
O2 C10 H10A 109.5 . . ?
O2 C10 H10B 109.5 . . ?
H10A C10 H10B 109.5 . . ?
O2 C10 H10C 109.5 . . ?
H10A C10 H10C 109.5 . . ?
H10B C10 H10C 109.5 . . ?
C8 C11 C21 114.9(3) . . ?
C8 C11 C12 119.3(3) . . ?
C21 C11 C12 125.8(3) . . ?
O3 C12 O4 121.9(3) . . ?
O3 C12 C11 126.3(3) . . ?
O4 C12 C11 111.8(3) . . ?
O4 C13 H13A 109.5 . . ?
O4 C13 H13B 109.5 . . ?
H13A C13 H13B 109.5 . . ?
O4 C13 H13C 109.5 . . ?
H13A C13 H13C 109.5 . . ?
H13B C13 H13C 109.5 . . ?
N2 C14 C15 129.8(3) . . ?
N2 C14 C19 107.6(2) . . ?
C15 C14 C19 122.6(3) . . ?
C16 C15 C14 117.3(3) . . ?
C16 C15 H15 121.4 . . ?
C14 C15 H15 121.4 . . ?
C15 C16 C17 121.5(3) . . ?
C15 C16 H16 119.2 . . ?
C17 C16 H16 119.2 . . ?
C18 C17 C16 121.8(3) . . ?
C18 C17 H17 119.1 . . ?
C16 C17 H17 119.1 . . ?
C17 C18 C19 118.5(3) . . ?
C17 C18 H18 120.8 . . ?
C19 C18 H18 120.8 . . ?
C18 C19 C14 118.3(3) . . ?
C18 C19 C20 135.4(3) . . ?
C14 C19 C20 106.3(3) . . ?
C21 C20 C19 107.9(2) . . ?
C21 C20 C35 123.9(3) . . ?
C19 C20 C35 128.2(3) . . ?
C20 C21 N2 109.0(3) . . ?
C20 C21 C11 122.6(2) . . ?
N2 C21 C11 128.3(2) . . ?
C27 C22 C23 120.5(4) . . ?
C27 C22 H22 119.7 . . ?
C23 C22 H22 119.7 . . ?
C24 C23 C22 120.6(5) . . ?
C24 C23 H23 119.7 . . ?
C22 C23 H23 119.7 . . ?
C23 C24 C25 120.0(4) . . ?
C23 C24 H24 120.0 . . ?
C25 C24 H24 120.0 . . ?
C24 C25 C26 120.2(4) . . ?
C24 C25 H25 119.9 . . ?
C26 C25 H25 119.9 . . ?
C27 C26 C25 120.3(5) . . ?
C27 C26 H26 119.9 . . ?
C25 C26 H26 119.9 . . ?
C22 C27 C26 118.4(4) . . ?
C22 C27 C28 121.7(3) . . ?
C26 C27 C28 119.9(4) . . ?
N3 C28 C27 113.7(3) . . ?
N3 C28 H28A 108.8 . . ?
C27 C28 H28A 108.8 . . ?
N3 C28 H28B 108.8 . . ?
C27 C28 H28B 108.8 . . ?
H28A C28 H28B 107.7 . . ?
C34 C29 C30 122.1(3) . . ?
C34 C29 N3 109.8(3) . . ?
C30 C29 N3 128.0(3) . . ?
C31 C30 C29 116.7(4) . . ?
C31 C30 H30 121.7 . . ?
C29 C30 H30 121.7 . . ?
C32 C31 C30 122.4(4) . . ?
C32 C31 H31 118.8 . . ?
C30 C31 H31 118.8 . . ?
C31 C32 C33 120.3(4) . . ?
C31 C32 H32 119.8 . . ?
C33 C32 H32 119.8 . . ?
C34 C33 C32 118.1(4) . . ?
C34 C33 H33 120.9 . . ?
C32 C33 H33 120.9 . . ?
C33 C34 C29 120.4(3) . . ?
C33 C34 C35 129.8(3) . . ?
C29 C34 C35 109.7(3) . . ?
N1 C35 C20 109.6(2) . . ?
N1 C35 C34 113.0(2) . . ?
C20 C35 C34 113.7(2) . . ?
N1 C35 C36 110.3(2) . . ?
C20 C35 C36 109.4(2) . . ?
C34 C35 C36 100.6(2) . . ?
O5 C36 N3 125.9(3) . . ?
O5 C36 C35 125.8(3) . . ?
N3 C36 C35 108.3(3) . . ?
C8 N1 C7 119.1(2) . . ?
C8 N1 C35 124.1(2) . . ?
C7 N1 C35 116.7(2) . . ?
C14 N2 C21 109.2(2) . . ?
C14 N2 H2A 125.4 . . ?
C21 N2 H2A 125.4 . . ?
C36 N3 C29 111.5(3) . . ?
C36 N3 C28 124.5(3) . . ?
C29 N3 C28 124.0(3) . . ?
C9 O2 C10 115.4(3) . . ?
C12 O4 C13 116.7(3) . . ?

loop_
_geom_bond_atom_site_label_1
_geom_bond_atom_site_label_2
_geom_bond_distance
_geom_bond_site_symmetry_2
_geom_bond_publ_flag
C1 C7 1.369(4) . ?
C1 C2 1.382(5) . ?
C1 H1 0.9300 . ?
C2 C3 1.371(5) . ?
C2 H2 0.9300 . ?
C3 C5 1.385(5) . ?
C3 C4 1.514(5) . ?
C4 H4A 0.9600 . ?
C4 H4B 0.9600 . ?
C4 H4C 0.9600 . ?
C5 C6 1.371(4) . ?
C5 H5 0.9300 . ?
C6 C7 1.376(4) . ?
C6 H6 0.9300 . ?
C7 N1 1.458(3) . ?
C8 N1 1.360(4) . ?
C8 C11 1.375(4) . ?
C8 C9 1.508(4) . ?
C9 O1 1.195(4) . ?
C9 O2 1.330(4) . ?
C10 O2 1.449(4) . ?
C10 H10A 0.9600 . ?
C10 H10B 0.9600 . ?
C10 H10C 0.9600 . ?
C11 C21 1.443(4) . ?
C11 C12 1.456(4) . ?
C12 O3 1.202(4) . ?
C12 O4 1.345(4) . ?
C13 O4 1.441(4) . ?
C13 H13A 0.9600 . ?
C13 H13B 0.9600 . ?
C13 H13C 0.9600 . ?
C14 N2 1.373(4) . ?
C14 C15 1.380(4) . ?
C14 C19 1.413(4) . ?
C15 C16 1.373(5) . ?
C15 H15 0.9300 . ?
C16 C17 1.385(4) . ?
C16 H16 0.9300 . ?
C17 C18 1.370(4) . ?
C17 H17 0.9300 . ?
C18 C19 1.406(4) . ?
C18 H18 0.9300 . ?
C19 C20 1.428(4) . ?
C20 C21 1.362(4) . ?
C20 C35 1.491(4) . ?
C21 N2 1.377(3) . ?
C22 C27 1.370(5) . ?
C22 C23 1.387(5) . ?
C22 H22 0.9300 . ?
C23 C24 1.343(6) . ?
C23 H23 0.9300 . ?
C24 C25 1.355(7) . ?
C24 H24 0.9300 . ?
C25 C26 1.395(6) . ?
C25 H25 0.9300 . ?
C26 C27 1.373(5) . ?
C26 H26 0.9300 . ?
C27 C28 1.519(5) . ?
C28 N3 1.446(4) . ?
C28 H28A 0.9700 . ?
C28 H28B 0.9700 . ?
C29 C34 1.380(4) . ?
C29 C30 1.382(4) . ?
C29 N3 1.408(4) . ?
C30 C31 1.375(6) . ?
C30 H30 0.9300 . ?
C31 C32 1.373(6) . ?
C31 H31 0.9300 . ?
C32 C33 1.391(5) . ?
C32 H32 0.9300 . ?
C33 C34 1.377(4) . ?
C33 H33 0.9300 . ?
C34 C35 1.517(4) . ?
C35 N1 1.481(4) . ?
C35 C36 1.568(4) . ?
C36 O5 1.215(3) . ?
C36 N3 1.354(4) . ?
N2 H2A 0.8600 . ?

loop_
_geom_hbond_atom_site_label_D
_geom_hbond_atom_site_label_H
_geom_hbond_atom_site_label_A
_geom_hbond_distance_DH
_geom_hbond_distance_HA
_geom_hbond_distance_DA
_geom_hbond_angle_DHA
_geom_hbond_site_symmetry_A
N2 H2A O4 0.86 2.23 2.724(3) 116.8 .
N2 H2A O5 0.86 2.49 3.189(3) 138.8 3_677
